data_7132334
loop_
_publ_author_name
'Zhang, Xiaofei'
'Wang, Yao'
'Liu, Jiaxin'
'Tian, Chengpeng'
'Li, Xiang'
'Xie, Pan'
'Zhu, Zhen-Yu'
'Yao, Tuanli'

_publ_section_title
;
 Synthesis of 3-Aminotetrahydro-1H-carbazols by Visible-Light
 Photocatalyzed Cycloaddition of Cyclopropylanilines with
 2-Alkenylarylisocyanides
;
_journal_name_full 'Chemical Communications'
_journal_paper_doi 10.1039/D3CC04674E
_journal_year 2023
_chemical_formula_sum 'C24 H22 N2'
_chemical_formula_weight 338.43
_space_group_crystal_system monoclinic
_space_group_IT_number 14
_space_group_name_Hall '-P 2yn'
_space_group_name_H-M_alt 'P 1 21/n 1'
_atom_sites_solution_hydrogens geom
_audit_creation_method SHELXL-2018/3
_audit_update_record
;
2023-05-26 deposited with the CCDC.	2023-11-13 downloaded from the CCDC.
;
_cell_angle_alpha 90
_cell_angle_beta 96.556(2)
_cell_angle_gamma 90
_cell_formula_units_Z 4
_cell_length_a 9.4607(7)
_cell_length_b 10.9217(8)
_cell_length_c 17.9906(14)
_cell_measurement_reflns_used 4011
_cell_measurement_temperature 276(2)
_cell_measurement_theta_max 27.45
_cell_measurement_theta_min 2.86
_cell_volume 1846.8(2)
_computing_cell_refinement 'Bruker SAINT'
_computing_data_collection 'Bruker APEX2'
_computing_data_reduction 'Bruker SAINT'
_computing_molecular_graphics 'Bruker SHELXTL'
_computing_publication_material 'Bruker SHELXTL'
_computing_structure_refinement 'SHELXL-2018/3 (Sheldrick, 2018)'
_computing_structure_solution 'SHELXS-97 (Sheldrick 2008)'
_diffrn_ambient_temperature 276(2)
_diffrn_measured_fraction_theta_full 0.999
_diffrn_measured_fraction_theta_max 0.999
_diffrn_measurement_device_type 'Bruker APEX-II CCD'
_diffrn_measurement_method '\f and \w scans'
_diffrn_radiation_type MoK\a
_diffrn_radiation_wavelength 0.71073
_diffrn_reflns_av_R_equivalents 0.5287
_diffrn_reflns_av_unetI/netI 0.1492
_diffrn_reflns_Laue_measured_fraction_full 0.999
_diffrn_reflns_Laue_measured_fraction_max 0.999
_diffrn_reflns_limit_h_max 11
_diffrn_reflns_limit_h_min -11
_diffrn_reflns_limit_k_max 13
_diffrn_reflns_limit_k_min -13
_diffrn_reflns_limit_l_max 21
_diffrn_reflns_limit_l_min -21
_diffrn_reflns_number 52227
_diffrn_reflns_point_group_measured_fraction_full 0.999
_diffrn_reflns_point_group_measured_fraction_max 0.999
_diffrn_reflns_theta_full 25.100
_diffrn_reflns_theta_max 25.100
_diffrn_reflns_theta_min 2.185
_exptl_absorpt_coefficient_mu 0.071
_exptl_absorpt_correction_type none
_exptl_crystal_colour colourless
_exptl_crystal_density_diffrn 1.217
_exptl_crystal_description block
_exptl_crystal_F_000 720
_exptl_crystal_size_max 0.120
_exptl_crystal_size_mid 0.110
_exptl_crystal_size_min 0.100
_refine_diff_density_max 0.233
_refine_diff_density_min -0.242
_refine_diff_density_rms 0.103
_refine_ls_extinction_coef 0.0202(17)
_refine_ls_extinction_expression Fc^*^=kFc[1+0.001xFc^2^\l^3^/sin(2\q)]^-1/4^
_refine_ls_extinction_method 'SHELXL-2018/3 (Sheldrick 2018)'
_refine_ls_goodness_of_fit_ref 0.828
_refine_ls_hydrogen_treatment constr
_refine_ls_matrix_type full
_refine_ls_number_parameters 236
_refine_ls_number_reflns 3280
_refine_ls_number_restraints 0
_refine_ls_restrained_S_all 0.828
_refine_ls_R_factor_all 0.1220
_refine_ls_R_factor_gt 0.0419
_refine_ls_shift/su_max 0.000
_refine_ls_shift/su_mean 0.000
_refine_ls_structure_factor_coef Fsqd
_refine_ls_weighting_details 'w=1/[\s^2^(Fo^2^)] where P=(Fo^2^+2Fc^2^)/3'
_refine_ls_weighting_scheme calc
_refine_ls_wR_factor_gt 0.0816
_refine_ls_wR_factor_ref 0.0978
_reflns_Friedel_coverage 0.000
_reflns_number_gt 1488
_reflns_number_total 3280
_reflns_threshold_expression 'I > 2\s(I)'
_cod_data_source_file d3cc04674e2.cif
_cod_data_source_block SUST_3497_0m
_cod_original_sg_symbol_H-M 'P 21/n'
_cod_database_code 7132334
_shelx_shelxl_version_number 2018/3
_shelx_space_group_comment
;
The symmetry employed for this shelxl refinement is uniquely defined
by the following loop, which should always be used as a source of
symmetry information in preference to the above space-group names.
They are only intended as comments.
;
_shelx_estimated_absorpt_t_min 0.992
_shelx_estimated_absorpt_t_max 0.993

loop_
_space_group_symop_operation_xyz
'x, y, z'
'-x+1/2, y+1/2, -z+1/2'
'-x, -y, -z'
'x-1/2, -y-1/2, z-1/2'

loop_
_atom_site_label
_atom_site_type_symbol
_atom_site_fract_x
_atom_site_fract_y
_atom_site_fract_z
_atom_site_U_iso_or_equiv
_atom_site_adp_type
_atom_site_occupancy
_atom_site_site_symmetry_order
_atom_site_calc_flag
_atom_site_refinement_flags_posn
_atom_site_refinement_flags_adp
_atom_site_refinement_flags_occupancy
_atom_site_disorder_assembly
_atom_site_disorder_group
C1 C 0.4874(2) 0.4715(2) 0.88852(11) 0.0509(6) Uani 1 1 d . . . . .
C2 C 0.3526(2) 0.4494(2) 0.90856(11) 0.0618(7) Uani 1 1 d . . . . .
H2 H 0.306546 0.506633 0.935530 0.074 Uiso 1 1 calc R U . . .
C3 C 0.2896(2) 0.3398(2) 0.88716(12) 0.0665(7) Uani 1 1 d . . . . .
H3 H 0.200004 0.322044 0.900876 0.080 Uiso 1 1 calc R U . . .
C4 C 0.3564(2) 0.2548(2) 0.84544(12) 0.0634(6) Uani 1 1 d . . . . .
H4 H 0.310394 0.181825 0.831121 0.076 Uiso 1 1 calc R U . . .
C5 C 0.4892(2) 0.2773(2) 0.82521(11) 0.0541(6) Uani 1 1 d . . . . .
H5 H 0.533332 0.219819 0.797457 0.065 Uiso 1 1 calc R U . . .
C6 C 0.5577(2) 0.3865(2) 0.84642(10) 0.0455(5) Uani 1 1 d . . . . .
C7 C 0.6946(2) 0.43722(19) 0.83765(10) 0.0451(5) Uani 1 1 d . . . . .
C8 C 0.7038(2) 0.5460(2) 0.87392(11) 0.0521(6) Uani 1 1 d . . . . .
C9 C 0.8282(2) 0.63095(19) 0.88106(12) 0.0651(7) Uani 1 1 d . . . . .
H9A H 0.851609 0.654720 0.932955 0.078 Uiso 1 1 calc R U . . .
H9B H 0.805128 0.704319 0.851786 0.078 Uiso 1 1 calc R U . . .
C10 C 0.9546(2) 0.56644(18) 0.85315(11) 0.0596(6) Uani 1 1 d . . . . .
H10A H 0.997657 0.511895 0.891849 0.072 Uiso 1 1 calc R U . . .
H10B H 1.025239 0.626879 0.843296 0.072 Uiso 1 1 calc R U . . .
C11 C 0.9114(2) 0.49288(19) 0.78199(10) 0.0510(6) Uani 1 1 d . . . . .
H11 H 0.857528 0.548177 0.746384 0.061 Uiso 1 1 calc R U . . .
C12 C 0.80978(19) 0.38522(17) 0.79711(10) 0.0443(5) Uani 1 1 d . . . . .
H12 H 0.765200 0.356500 0.748380 0.053 Uiso 1 1 calc R U . . .
C13 C 0.88503(19) 0.27715(18) 0.83589(12) 0.0448(5) Uani 1 1 d . . . . .
C14 C 0.8980(2) 0.2628(2) 0.91281(13) 0.0608(6) Uani 1 1 d . . . . .
H14 H 0.856403 0.319846 0.941950 0.073 Uiso 1 1 calc R U . . .
C15 C 0.9718(3) 0.1649(2) 0.94694(14) 0.0798(8) Uani 1 1 d . . . . .
H15 H 0.981015 0.157497 0.998759 0.096 Uiso 1 1 calc R U . . .
C16 C 1.0318(3) 0.0784(2) 0.90458(19) 0.0844(9) Uani 1 1 d . . . . .
H16 H 1.082072 0.012957 0.927662 0.101 Uiso 1 1 calc R U . . .
C17 C 1.0169(2) 0.0894(2) 0.82787(16) 0.0705(7) Uani 1 1 d . . . . .
H17 H 1.054947 0.030097 0.798804 0.085 Uiso 1 1 calc R U . . .
C18 C 0.9455(2) 0.1886(2) 0.79421(12) 0.0549(6) Uani 1 1 d . . . . .
H18 H 0.937698 0.196244 0.742421 0.066 Uiso 1 1 calc R U . . .
C19 C 1.0371(2) 0.41241(19) 0.67678(12) 0.0536(6) Uani 1 1 d . . . . .
C20 C 0.9226(2) 0.42586(19) 0.62184(13) 0.0638(7) Uani 1 1 d . . . . .
H20 H 0.839412 0.463271 0.633180 0.077 Uiso 1 1 calc R U . . .
C21 C 0.9327(3) 0.3832(2) 0.54988(14) 0.0751(8) Uani 1 1 d . . . . .
H21 H 0.855541 0.392788 0.513405 0.090 Uiso 1 1 calc R U . . .
C22 C 1.0535(3) 0.3275(2) 0.53136(14) 0.0768(8) Uani 1 1 d . . . . .
H22 H 1.058955 0.299040 0.483053 0.092 Uiso 1 1 calc R U . . .
C23 C 1.1665(3) 0.3148(2) 0.58592(16) 0.0758(7) Uani 1 1 d . . . . .
H23 H 1.249698 0.278020 0.573971 0.091 Uiso 1 1 calc R U . . .
C24 C 1.1595(2) 0.3550(2) 0.65769(13) 0.0667(7) Uani 1 1 d . . . . .
H24 H 1.236957 0.343906 0.693811 0.080 Uiso 1 1 calc R U . . .
N1 N 0.57864(19) 0.56863(16) 0.90381(9) 0.0605(5) Uani 1 1 d . . . . .
H1 H 0.560393 0.633360 0.928216 0.073 Uiso 1 1 calc R U . . .
N2 N 1.03704(16) 0.45630(15) 0.74903(9) 0.0588(5) Uani 1 1 d . . . . .
H2A H 1.117636 0.462175 0.776220 0.071 Uiso 1 1 calc R U . . .

loop_
_atom_site_aniso_label
_atom_site_aniso_U_11
_atom_site_aniso_U_22
_atom_site_aniso_U_33
_atom_site_aniso_U_23
_atom_site_aniso_U_13
_atom_site_aniso_U_12
C1 0.0518(15) 0.0491(16) 0.0519(14) -0.0004(12) 0.0056(11) 0.0082(13)
C2 0.0504(15) 0.076(2) 0.0603(15) 0.0006(13) 0.0121(12) 0.0195(14)
C3 0.0445(14) 0.084(2) 0.0716(17) 0.0105(15) 0.0107(12) 0.0045(15)
C4 0.0484(15) 0.0667(17) 0.0746(17) -0.0016(14) 0.0046(12) -0.0014(13)
C5 0.0472(14) 0.0533(16) 0.0625(15) -0.0034(12) 0.0090(11) 0.0031(12)
C6 0.0467(13) 0.0457(14) 0.0443(13) -0.0001(11) 0.0056(10) 0.0088(12)
C7 0.0450(13) 0.0417(14) 0.0486(13) -0.0025(11) 0.0051(10) 0.0065(12)
C8 0.0508(14) 0.0483(16) 0.0577(15) -0.0032(12) 0.0080(11) 0.0074(13)
C9 0.0696(17) 0.0511(15) 0.0729(16) -0.0074(12) 0.0009(12) -0.0030(13)
C10 0.0571(14) 0.0552(16) 0.0654(15) 0.0002(12) 0.0021(11) -0.0088(12)
C11 0.0496(14) 0.0514(15) 0.0519(14) 0.0076(11) 0.0045(11) -0.0041(12)
C12 0.0445(12) 0.0425(13) 0.0459(12) -0.0002(11) 0.0049(9) 0.0021(11)
C13 0.0399(12) 0.0415(14) 0.0548(15) 0.0030(12) 0.0131(10) -0.0001(11)
C14 0.0672(15) 0.0588(16) 0.0602(16) 0.0148(13) 0.0233(12) 0.0113(12)
C15 0.0867(19) 0.078(2) 0.0774(19) 0.0331(17) 0.0224(14) 0.0114(16)
C16 0.0778(19) 0.062(2) 0.116(3) 0.0306(18) 0.0237(17) 0.0167(15)
C17 0.0639(16) 0.0518(17) 0.098(2) -0.0035(16) 0.0180(14) 0.0058(13)
C18 0.0508(14) 0.0503(15) 0.0646(15) 0.0004(13) 0.0110(11) 0.0019(12)
C19 0.0588(15) 0.0550(16) 0.0476(15) 0.0104(12) 0.0095(12) -0.0162(12)
C20 0.0681(15) 0.0660(17) 0.0567(16) 0.0125(13) 0.0043(12) -0.0067(12)
C21 0.100(2) 0.0658(18) 0.0566(18) 0.0155(14) -0.0015(15) -0.0175(16)
C22 0.113(2) 0.0628(19) 0.0575(17) 0.0026(14) 0.0237(17) -0.0248(17)
C23 0.0832(19) 0.0729(19) 0.0777(19) 0.0001(16) 0.0367(16) -0.0216(15)
C24 0.0610(17) 0.0774(19) 0.0640(18) 0.0077(14) 0.0176(13) -0.0120(13)
N1 0.0660(13) 0.0500(13) 0.0661(13) -0.0142(10) 0.0106(10) 0.0137(11)
N2 0.0445(11) 0.0791(14) 0.0531(12) 0.0036(10) 0.0072(9) -0.0113(10)

loop_
_atom_type_symbol
_atom_type_description
_atom_type_scat_dispersion_real
_atom_type_scat_dispersion_imag
_atom_type_scat_source
C C 0.0033 0.0016 'International Tables Vol C Tables 4.2.6.8 and 6.1.1.4'
H H 0.0000 0.0000 'International Tables Vol C Tables 4.2.6.8 and 6.1.1.4'
N N 0.0061 0.0033 'International Tables Vol C Tables 4.2.6.8 and 6.1.1.4'

loop_
_geom_angle_atom_site_label_1
_geom_angle_atom_site_label_2
_geom_angle_atom_site_label_3
_geom_angle
_geom_angle_site_symmetry_1
_geom_angle_site_symmetry_3
_geom_angle_publ_flag
N1 C1 C2 131.1(2) . . ?
N1 C1 C6 106.90(19) . . ?
C2 C1 C6 122.0(2) . . ?
C3 C2 C1 117.5(2) . . ?
C2 C3 C4 121.6(2) . . ?
C5 C4 C3 120.7(2) . . ?
C4 C5 C6 119.6(2) . . ?
C5 C6 C1 118.5(2) . . ?
C5 C6 C7 134.4(2) . . ?
C1 C6 C7 107.00(19) . . ?
C8 C7 C6 107.16(19) . . ?
C8 C7 C12 124.05(19) . . ?
C6 C7 C12 128.79(19) . . ?
C7 C8 N1 109.55(19) . . ?
C7 C8 C9 126.4(2) . . ?
N1 C8 C9 124.0(2) . . ?
C8 C9 C10 109.00(18) . . ?
C9 C10 C11 112.04(16) . . ?
N2 C11 C10 109.62(16) . . ?
N2 C11 C12 114.52(17) . . ?
C10 C11 C12 111.17(17) . . ?
C7 C12 C13 113.87(17) . . ?
C7 C12 C11 107.28(16) . . ?
C13 C12 C11 113.72(15) . . ?
C14 C13 C18 117.82(19) . . ?
C14 C13 C12 122.3(2) . . ?
C18 C13 C12 119.86(19) . . ?
C15 C14 C13 121.0(2) . . ?
C16 C15 C14 120.3(2) . . ?
C17 C16 C15 119.6(2) . . ?
C16 C17 C18 119.8(2) . . ?
C17 C18 C13 121.5(2) . . ?
N2 C19 C20 123.2(2) . . ?
N2 C19 C24 118.45(19) . . ?
C20 C19 C24 118.4(2) . . ?
C19 C20 C21 119.8(2) . . ?
C22 C21 C20 121.6(2) . . ?
C21 C22 C23 118.3(3) . . ?
C24 C23 C22 121.5(3) . . ?
C23 C24 C19 120.4(2) . . ?
C1 N1 C8 109.37(18) . . ?
C19 N2 C11 124.73(16) . . ?

loop_
_geom_bond_atom_site_label_1
_geom_bond_atom_site_label_2
_geom_bond_distance
_geom_bond_site_symmetry_2
_geom_bond_publ_flag
C1 N1 1.376(2) . ?
C1 C2 1.385(3) . ?
C1 C6 1.411(3) . ?
C2 C3 1.372(3) . ?
C3 C4 1.391(3) . ?
C4 C5 1.370(2) . ?
C5 C6 1.390(3) . ?
C6 C7 1.434(3) . ?
C7 C8 1.354(2) . ?
C7 C12 1.491(3) . ?
C8 N1 1.378(2) . ?
C8 C9 1.492(3) . ?
C9 C10 1.522(3) . ?
C10 C11 1.527(2) . ?
C11 N2 1.444(2) . ?
C11 C12 1.562(3) . ?
C12 C13 1.508(2) . ?
C13 C14 1.384(2) . ?
C13 C18 1.387(3) . ?
C14 C15 1.382(3) . ?
C15 C16 1.376(3) . ?
C16 C17 1.376(3) . ?
C17 C18 1.380(3) . ?
C19 N2 1.386(2) . ?
C19 C20 1.388(3) . ?
C19 C24 1.394(3) . ?
C20 C21 1.389(3) . ?
C21 C22 1.369(3) . ?
C22 C23 1.373(3) . ?
C23 C24 1.373(3) . ?

loop_
_geom_torsion_atom_site_label_1
_geom_torsion_atom_site_label_2
_geom_torsion_atom_site_label_3
_geom_torsion_atom_site_label_4
_geom_torsion
_geom_torsion_site_symmetry_1
_geom_torsion_site_symmetry_2
_geom_torsion_site_symmetry_3
_geom_torsion_site_symmetry_4
_geom_torsion_publ_flag
N1 C1 C2 C3 -177.29(19) . . . . ?
C6 C1 C2 C3 1.2(3) . . . . ?
C1 C2 C3 C4 -1.4(3) . . . . ?
C2 C3 C4 C5 1.0(3) . . . . ?
C3 C4 C5 C6 -0.2(3) . . . . ?
C4 C5 C6 C1 0.0(3) . . . . ?
C4 C5 C6 C7 177.43(19) . . . . ?
N1 C1 C6 C5 178.29(16) . . . . ?
C2 C1 C6 C5 -0.5(3) . . . . ?
N1 C1 C6 C7 0.2(2) . . . . ?
C2 C1 C6 C7 -178.59(17) . . . . ?
C5 C6 C7 C8 -176.9(2) . . . . ?
C1 C6 C7 C8 0.7(2) . . . . ?
C5 C6 C7 C12 3.2(3) . . . . ?
C1 C6 C7 C12 -179.21(18) . . . . ?
C6 C7 C8 N1 -1.4(2) . . . . ?
C12 C7 C8 N1 178.54(16) . . . . ?
C6 C7 C8 C9 178.96(17) . . . . ?
C12 C7 C8 C9 -1.1(3) . . . . ?
C7 C8 C9 C10 -10.1(3) . . . . ?
N1 C8 C9 C10 170.34(17) . . . . ?
C8 C9 C10 C11 41.7(2) . . . . ?
C9 C10 C11 N2 167.48(17) . . . . ?
C9 C10 C11 C12 -64.9(2) . . . . ?
C8 C7 C12 C13 108.2(2) . . . . ?
C6 C7 C12 C13 -71.9(2) . . . . ?
C8 C7 C12 C11 -18.6(2) . . . . ?
C6 C7 C12 C11 161.39(17) . . . . ?
N2 C11 C12 C7 174.51(15) . . . . ?
C10 C11 C12 C7 49.6(2) . . . . ?
N2 C11 C12 C13 47.7(2) . . . . ?
C10 C11 C12 C13 -77.3(2) . . . . ?
C7 C12 C13 C14 -29.0(3) . . . . ?
C11 C12 C13 C14 94.3(2) . . . . ?
C7 C12 C13 C18 151.71(18) . . . . ?
C11 C12 C13 C18 -85.0(2) . . . . ?
C18 C13 C14 C15 1.6(3) . . . . ?
C12 C13 C14 C15 -177.75(19) . . . . ?
C13 C14 C15 C16 -1.2(3) . . . . ?
C14 C15 C16 C17 -0.5(4) . . . . ?
C15 C16 C17 C18 1.8(4) . . . . ?
C16 C17 C18 C13 -1.4(3) . . . . ?
C14 C13 C18 C17 -0.3(3) . . . . ?
C12 C13 C18 C17 179.06(17) . . . . ?
N2 C19 C20 C21 177.66(18) . . . . ?
C24 C19 C20 C21 -0.5(3) . . . . ?
C19 C20 C21 C22 0.1(3) . . . . ?
C20 C21 C22 C23 -0.3(4) . . . . ?
C21 C22 C23 C24 0.8(4) . . . . ?
C22 C23 C24 C19 -1.2(3) . . . . ?
N2 C19 C24 C23 -177.24(18) . . . . ?
C20 C19 C24 C23 1.0(3) . . . . ?
C2 C1 N1 C8 177.57(19) . . . . ?
C6 C1 N1 C8 -1.1(2) . . . . ?
C7 C8 N1 C1 1.6(2) . . . . ?
C9 C8 N1 C1 -178.77(17) . . . . ?
C20 C19 N2 C11 16.1(3) . . . . ?
C24 C19 N2 C11 -165.71(19) . . . . ?
C10 C11 N2 C19 -165.20(17) . . . . ?
C12 C11 N2 C19 69.1(2) . . . . ?
